data_7251268
loop_
_publ_author_name
'Celik, Ecem'
'LeMagueres, Pierre'
'Reinheimer, Eric W.'
'Carter, Korey Prescott'
'Forbes, Tori'

_publ_section_title
;
 Mechanochemical Synthesis and Micro-Electron Diffraction Analysis of Rare
 Earth-Aminopolycarboxylate Coordination Compounds
;
_journal_name_full CrystEngComm
_journal_paper_doi 10.1039/D5CE00935A
_journal_year 2025
_chemical_formula_moiety 'C5 H12 Cl La N O7, Cl'
_chemical_formula_sum 'C5 H12 Cl2 La N O7'
_chemical_formula_weight 407.97
_space_group_crystal_system orthorhombic
_space_group_IT_number 60
_space_group_name_Hall '-P 2n 2ab'
_space_group_name_H-M_alt 'P b c n'
_atom_sites_solution_hydrogens mixed
_atom_sites_solution_primary dual
_audit_creation_date 2025-09-17
_audit_creation_method
;
Olex2 1.5-ac7-014
(compiled 2025.02.27 svn.r6f4c0eaf for Rigaku Oxford Diffraction, GUI svn.r7171)
;
_audit_update_record
;
2025-09-25 deposited with the CCDC.	2025-11-24 downloaded from the CCDC.
;
_cell_angle_alpha 90
_cell_angle_beta 90
_cell_angle_gamma 90
_cell_formula_units_Z 8
_cell_length_a 9.45(8)
_cell_length_b 15.87(9)
_cell_length_c 16.42(15)
_cell_measurement_reflns_used 2959
_cell_measurement_temperature 293(2)
_cell_measurement_theta_max 0.8960
_cell_measurement_theta_min 0.1190
_cell_volume 2463(3)
_computing_cell_refinement 'CrysAlisPro 1.171.43.98a (Rigaku OD, 2023)'
_computing_data_collection 'CrysAlisPro system (CCD 43.100a 64-bit (release 06-12-2023))'
_computing_data_reduction 'CrysAlisPro 1.171.43.98a (Rigaku OD, 2023)'
_computing_molecular_graphics 'Olex2 1.5-ac7-014 (Dolomanov et al., 2009)'
_computing_publication_material 'Olex2 1.5-ac7-014 (Dolomanov et al., 2009)'
_computing_structure_refinement 'SHELXL 2018/3 (Sheldrick, 2015)'
_computing_structure_solution 'SHELXT 2018/2 (Sheldrick, 2018)'
_diffrn_ambient_temperature 293(2)
_diffrn_detector 'Hybrid Pixel Array Detector'
_diffrn_detector_area_resol_mean 10.0000
_diffrn_detector_type HyPix-ED
_diffrn_measured_fraction_theta_full 0.944
_diffrn_measured_fraction_theta_max 0.915
_diffrn_measurement_details
;
List of Runs (angles in degrees, time in seconds):

  # Type    Start    End  Width  t~exp~   \w     \q     \k     \f   Frames
#--------------------------------------------------------------------------
  1  \w    -50.00  40.00   0.25    0.25    --    0.00   0.00   0.00  360
  2  \w    -40.00  60.00   0.25    0.12    --    0.00   0.00   0.00  400
;
_diffrn_measurement_device 'electron diffractometer'
_diffrn_measurement_device_type 'XtaLAB Synergy-ED, HyPix-ED, electron source at 200keV'
_diffrn_measurement_method '\w scans'
_diffrn_orient_matrix_type 'CrysAlisPro convention (1999,Acta A55,543-557)'
_diffrn_orient_matrix_UB_11 -0.0008551000
_diffrn_orient_matrix_UB_12 -0.0006244000
_diffrn_orient_matrix_UB_13 0.0013118000
_diffrn_orient_matrix_UB_21 0.0024594000
_diffrn_orient_matrix_UB_22 0.0001006000
_diffrn_orient_matrix_UB_23 0.0005757000
_diffrn_orient_matrix_UB_31 -0.0005247000
_diffrn_orient_matrix_UB_32 0.0014508000
_diffrn_orient_matrix_UB_33 0.0005286000
_diffrn_radiation_monochromator 'transmission electron microscope'
_diffrn_radiation_probe electron
_diffrn_radiation_type 'transmission electron microscope'
_diffrn_radiation_wavelength 0.0251
_diffrn_reflns_av_R_equivalents 0.3008
_diffrn_reflns_av_unetI/netI 0.1613
_diffrn_reflns_Laue_measured_fraction_full 0.944
_diffrn_reflns_Laue_measured_fraction_max 0.915
_diffrn_reflns_limit_h_max 11
_diffrn_reflns_limit_h_min -11
_diffrn_reflns_limit_k_max 19
_diffrn_reflns_limit_k_min -19
_diffrn_reflns_limit_l_max 19
_diffrn_reflns_limit_l_min -19
_diffrn_reflns_number 17875
_diffrn_reflns_point_group_measured_fraction_full 0.944
_diffrn_reflns_point_group_measured_fraction_max 0.915
_diffrn_reflns_theta_full 0.863
_diffrn_reflns_theta_max 0.899
_diffrn_reflns_theta_min 0.099
_diffrn_source 'transmission electron microscope'
_exptl_absorpt_coefficient_mu 0.000
_exptl_absorpt_correction_T_max 1.00000
_exptl_absorpt_correction_T_min 0.09562
_exptl_absorpt_correction_type multi-scan
_exptl_absorpt_process_details
;
CrysAlisPro 1.171.43.98a (Rigaku Oxford Diffraction, 2023)
Empirical absorption correction using spherical harmonics,
implemented in SCALE3 ABSPACK scaling algorithm.
;
_exptl_crystal_colour clear
_exptl_crystal_density_diffrn 2.200
_exptl_crystal_description block
_exptl_crystal_F_000 500
_refine_diff_density_max 0.544
_refine_diff_density_min -0.247
_refine_diff_density_rms 0.081
_refine_ls_extinction_coef 2154(41)
_refine_ls_extinction_expression Fc^*^=kFc[1+0.001xFc^2^\l^3^/sin(2\q)]^-1/4^
_refine_ls_extinction_method 'SHELXL-2018/3 (Sheldrick 2018)'
_refine_ls_goodness_of_fit_ref 2.230
_refine_ls_hydrogen_treatment constr
_refine_ls_matrix_type full
_refine_ls_number_parameters 151
_refine_ls_number_reflns 2302
_refine_ls_number_restraints 102
_refine_ls_restrained_S_all 2.188
_refine_ls_R_factor_all 0.2290
_refine_ls_R_factor_gt 0.2030
_refine_ls_shift/su_max 0.000
_refine_ls_shift/su_mean 0.000
_refine_ls_structure_factor_coef Fsqd
_refine_ls_weighting_details 'w=1/[\s^2^(Fo^2^)+(0.1000P)^2^] where P=(Fo^2^+2Fc^2^)/3'
_refine_ls_weighting_scheme calc
_refine_ls_wR_factor_gt 0.4412
_refine_ls_wR_factor_ref 0.4491
_reflns_Friedel_coverage 0.000
_reflns_number_gt 1864
_reflns_number_total 2302
_reflns_threshold_expression 'I > 2\s(I)'
_cod_data_source_file d5ce00935a2.cif
_cod_data_source_block merged_1016_1019
_cod_original_cell_volume 2464(34)
_cod_database_code 7251268
_shelx_shelxl_version_number 2018/3
_chemical_oxdiff_formula 'La O C H N'
_diffrn_oxdiff_scatteringfactors_ed
;
UCLA (2022) https://srv.mbi.ucla.edu/faes/data
;
_shelx_space_group_comment
;
The symmetry employed for this shelxl refinement is uniquely defined
by the following loop, which should always be used as a source of
symmetry information in preference to the above space-group names.
They are only intended as comments.
;
_olex2_refinement_description
;
1. Fixed Uiso
 At 1.2 times of:
  All C(H,H) groups
 At 1.5 times of:
  All O(H,H) groups
2. Rigid body (RIGU) restrains
 All non-hydrogen atoms
 with sigma for 1-2 distances of 0.001 and sigma for 1-3 distances of 0.001
3.a Rotating group:
 O3(H3A,H3B), O2(H2A,H2B), O1(H1A,H1B)
3.b Secondary CH2 refined with riding coordinates:
 C00D(H00A,H00B), C2(H2C,H2D), C3(H3C,H3D)
;
_olex2_submission_special_instructions 'No special instructions were received'
_oxdiff_exptl_absorpt_empirical_details
;
Empirical correction (ABSPACK) includes:
- Absorption correction using spherical harmonics
- Frame scaling
;
_oxdiff_exptl_absorpt_empirical_full_max 4.878
_oxdiff_exptl_absorpt_empirical_full_min 0.316

loop_
_space_group_symop_operation_xyz
'x, y, z'
'-x+1/2, -y+1/2, z+1/2'
'-x, y, -z+1/2'
'x+1/2, -y+1/2, -z'
'-x, -y, -z'
'x-1/2, y-1/2, -z-1/2'
'x, -y, z-1/2'
'-x-1/2, y-1/2, z'

loop_
_atom_site_label
_atom_site_type_symbol
_atom_site_fract_x
_atom_site_fract_y
_atom_site_fract_z
_atom_site_U_iso_or_equiv
_atom_site_adp_type
_atom_site_occupancy
_atom_site_site_symmetry_order
_atom_site_calc_flag
_atom_site_refinement_flags_posn
_atom_site_refinement_flags_adp
_atom_site_refinement_flags_occupancy
_atom_site_disorder_assembly
_atom_site_disorder_group
La1 La 0.4268(2) 0.1947(2) 0.54666(15) 0.0247(9) Uani 1 1 d . . . . .
Cl1 Cl 0.6112(6) 0.0797(6) 0.6373(4) 0.0276(19) Uani 1 1 d . . . . .
Cl3 Cl 0.000000 0.1979(8) 0.750000 0.026(3) Uani 1 2 d S T P . .
Cl2 Cl 0.500000 0.500000 0.500000 0.039(4) Uani 1 2 d S . P . .
N1 N 0.3278(12) 0.3995(10) 0.7383(7) 0.021(3) Uani 1 1 d . . . . .
O3 O 0.3178(12) 0.0558(10) 0.5010(7) 0.029(3) Uani 1 1 d . . . . .
H3A H 0.213923 0.052972 0.517693 0.043 Uiso 1 1 d R U . . .
H3B H 0.364821 0.008428 0.533105 0.043 Uiso 1 1 d R U . . .
O2 O 0.2998(12) 0.1475(10) 0.6805(7) 0.027(2) Uani 1 1 d . . . . .
H2A H 0.223782 0.190863 0.694831 0.041 Uiso 1 1 d R U . . .
H2B H 0.368945 0.149822 0.728239 0.041 Uiso 1 1 d R U . . .
C1 C 0.1824(14) 0.3667(12) 0.6109(8) 0.025(3) Uani 1 1 d . . . . .
O6 O 0.2582(13) 0.2794(12) 0.9319(8) 0.037(4) Uani 1 1 d . . . . .
O4 O 0.2626(12) 0.2989(11) 0.6062(8) 0.032(2) Uani 1 1 d . . . . .
O7 O 0.4503(10) 0.2923(9) 0.8487(7) 0.020(3) Uani 1 1 d . . . . .
O5 O 0.0650(11) 0.3709(10) 0.5723(7) 0.026(3) Uani 1 1 d . . . . .
C00D C 0.2364(13) 0.3599(11) 0.8066(7) 0.022(3) Uani 1 1 d . . . . .
H00A H 0.155607 0.320287 0.778630 0.027 Uiso 1 1 calc R U . . .
H00B H 0.182413 0.410338 0.839323 0.027 Uiso 1 1 calc R U . . .
C2 C 0.2368(14) 0.4318(11) 0.6670(8) 0.026(2) Uani 1 1 d . . . . .
H2C H 0.146964 0.466260 0.692147 0.031 Uiso 1 1 calc R U . . .
H2D H 0.299753 0.476522 0.631846 0.031 Uiso 1 1 calc R U . . .
C3 C 0.4251(13) 0.4628(12) 0.7721(9) 0.023(3) Uani 1 1 d . . . . .
H3C H 0.440442 0.450287 0.836882 0.028 Uiso 1 1 calc R U . . .
H3D H 0.377465 0.525125 0.766264 0.028 Uiso 1 1 calc R U . . .
O1 O 0.4975(15) 0.3192(12) 0.4526(9) 0.039(3) Uani 1 1 d . . . . .
H1A H 0.475277 0.374738 0.481292 0.059 Uiso 1 1 d R U . . .
H1B H 0.432816 0.319026 0.402750 0.059 Uiso 1 1 d R U . . .
C4 C 0.3209(15) 0.3059(13) 0.8691(10) 0.035(4) Uani 1 1 d . . . . .

loop_
_atom_site_aniso_label
_atom_site_aniso_U_11
_atom_site_aniso_U_22
_atom_site_aniso_U_33
_atom_site_aniso_U_23
_atom_site_aniso_U_13
_atom_site_aniso_U_12
La1 0.0301(12) 0.021(2) 0.0227(14) -0.0020(11) 0.0007(9) -0.0018(12)
Cl1 0.031(3) 0.031(6) 0.020(3) -0.012(3) -0.005(2) 0.012(3)
Cl3 0.015(4) 0.019(9) 0.044(6) 0.000 -0.008(4) 0.000
Cl2 0.048(6) 0.057(12) 0.011(5) -0.010(5) 0.005(4) 0.003(6)
N1 0.026(4) 0.019(7) 0.017(4) -0.002(3) 0.001(3) -0.009(4)
O3 0.033(5) 0.029(7) 0.026(5) -0.001(5) -0.004(4) -0.012(5)
O2 0.026(4) 0.027(7) 0.029(5) 0.000(4) 0.004(4) 0.003(5)
C1 0.026(4) 0.025(5) 0.024(5) -0.001(4) -0.008(3) 0.003(3)
O6 0.034(5) 0.044(12) 0.034(5) 0.019(5) 0.014(4) 0.002(5)
O4 0.031(4) 0.029(5) 0.036(6) 0.000(4) -0.008(4) 0.008(4)
O7 0.021(3) 0.013(9) 0.026(6) -0.003(4) 0.005(3) -0.006(3)
O5 0.027(4) 0.030(9) 0.022(5) 0.000(5) -0.008(3) 0.004(4)
C00D 0.028(4) 0.020(8) 0.019(4) 0.000(4) 0.006(3) -0.001(4)
C2 0.029(5) 0.031(6) 0.019(4) 0.001(3) -0.002(3) -0.007(4)
C3 0.025(5) 0.009(8) 0.035(7) -0.001(5) -0.011(4) 0.000(5)
O1 0.054(7) 0.021(8) 0.044(7) 0.002(5) 0.004(5) -0.005(5)
C4 0.026(3) 0.046(11) 0.034(5) 0.020(6) 0.012(3) 0.005(5)

loop_
_atom_type_symbol
_atom_type_description
_atom_type_scat_dispersion_real
_atom_type_scat_dispersion_imag
_atom_type_scat_source
C C 0.0000 0.0000 'International Tables Vol C Tables 4.2.6.8 and 6.1.1.4'
H H 0.0000 0.0000 'International Tables Vol C Tables 4.2.6.8 and 6.1.1.4'
Cl Cl 0.0000 0.0000 'International Tables Vol C Tables 4.2.6.8 and 6.1.1.4'
La La 0.0000 0.0000 'International Tables Vol C Tables 4.2.6.8 and 6.1.1.4'
N N 0.0000 0.0000 'International Tables Vol C Tables 4.2.6.8 and 6.1.1.4'
O O 0.0000 0.0000 'International Tables Vol C Tables 4.2.6.8 and 6.1.1.4'

loop_
_geom_angle_atom_site_label_1
_geom_angle_atom_site_label_2
_geom_angle_atom_site_label_3
_geom_angle
_geom_angle_site_symmetry_1
_geom_angle_site_symmetry_3
_geom_angle_publ_flag
O3 La1 Cl1 81.4(6) . . ?
O3 La1 O2 79.2(6) . . ?
O3 La1 O6 69.6(6) . 2_554 ?
O3 La1 O7 153.5(4) . 3_656 ?
O3 La1 O5 68.4(5) . 4_556 ?
O3 La1 O1 126.0(7) . . ?
O2 La1 Cl1 70.6(6) . . ?
O6 La1 Cl1 150.0(5) 2_554 . ?
O6 La1 O2 110.2(8) 2_554 . ?
O4 La1 Cl1 126.1(6) . . ?
O4 La1 O3 116.2(7) . . ?
O4 La1 O2 64.5(6) . . ?
O4 La1 O6 76.1(7) . 2_554 ?
O4 La1 O7 67.6(6) . 3_656 ?
O4 La1 O5 153.1(5) . 4_556 ?
O4 La1 O1 83.6(7) . . ?
O7 La1 Cl1 76.6(6) 3_656 . ?
O7 La1 O2 79.6(7) 3_656 . ?
O7 La1 O6 133.4(6) 3_656 2_554 ?
O7 La1 O1 79.9(7) 3_656 . ?
O5 La1 Cl1 80.3(7) 4_556 . ?
O5 La1 O2 139.1(6) 4_556 . ?
O5 La1 O6 81.7(8) 4_556 2_554 ?
O5 La1 O7 121.3(6) 4_556 3_656 ?
O5 La1 O1 74.1(7) 4_556 . ?
O1 La1 Cl1 128.6(6) . . ?
O1 La1 O2 146.8(5) . . ?
O1 La1 O6 67.8(7) . 2_554 ?
C2 N1 C00D 112.0(12) . . ?
C3 N1 C00D 110.6(12) . . ?
C3 N1 C2 114.1(14) . . ?
La1 O3 H3A 110.4 . . ?
La1 O3 H3B 108.0 . . ?
H3A O3 H3B 104.4 . . ?
La1 O2 H2A 108.9 . . ?
La1 O2 H2B 109.9 . . ?
H2A O2 H2B 104.4 . . ?
O4 C1 C2 114.0(13) . . ?
O5 C1 O4 120.9(16) . . ?
O5 C1 C2 125.0(16) . . ?
C4 O6 La1 148.8(14) . 2 ?
C1 O4 La1 158.6(11) . . ?
C4 O7 La1 110.7(10) . 3_656 ?
C1 O5 La1 142.7(12) . 4_456 ?
N1 C00D H00A 108.6 . . ?
N1 C00D H00B 108.6 . . ?
N1 C00D C4 114.5(12) . . ?
H00A C00D H00B 107.6 . . ?
C4 C00D H00A 108.6 . . ?
C4 C00D H00B 108.6 . . ?
N1 C2 H2C 108.3 . . ?
N1 C2 H2D 108.3 . . ?
C1 C2 N1 115.8(15) . . ?
C1 C2 H2C 108.3 . . ?
C1 C2 H2D 108.3 . . ?
H2C C2 H2D 107.4 . . ?
N1 C3 C3 112.6(12) . 3_656 ?
N1 C3 H3C 109.1 . . ?
N1 C3 H3D 109.1 . . ?
C3 C3 H3C 109.1 3_656 . ?
C3 C3 H3D 109.1 3_656 . ?
H3C C3 H3D 107.8 . . ?
La1 O1 H1A 109.2 . . ?
La1 O1 H1B 108.7 . . ?
H1A O1 H1B 104.4 . . ?
O6 C4 O7 127.2(15) . . ?
O6 C4 C00D 118.7(14) . . ?
O7 C4 C00D 114.0(13) . . ?

loop_
_geom_bond_atom_site_label_1
_geom_bond_atom_site_label_2
_geom_bond_distance
_geom_bond_site_symmetry_2
_geom_bond_publ_flag
La1 Cl1 2.930(15) . ?
La1 O3 2.547(19) . ?
La1 O2 2.61(2) . ?
La1 O6 2.60(2) 2_554 ?
La1 O4 2.470(19) . ?
La1 O7 2.589(18) 3_656 ?
La1 O5 2.570(19) 4_556 ?
La1 O1 2.60(2) . ?
N1 C00D 1.549(19) . ?
N1 C2 1.54(2) . ?
N1 C3 1.47(2) . ?
O3 H3A 1.0203 . ?
O3 H3B 1.0203 . ?
O2 H2A 1.0219 . ?
O2 H2B 1.0219 . ?
C1 O4 1.32(2) . ?
C1 O5 1.280(19) . ?
C1 C2 1.48(2) . ?
O6 C4 1.26(2) . ?
O7 C4 1.29(2) . ?
C00D H00A 1.0910 . ?
C00D H00B 1.0910 . ?
C00D C4 1.56(2) . ?
C2 H2C 1.0910 . ?
C2 H2D 1.0910 . ?
C3 C3 1.59(3) 3_656 ?
C3 H3C 1.0910 . ?
C3 H3D 1.0910 . ?
O1 H1A 1.0215 . ?
O1 H1B 1.0215 . ?

loop_
_geom_torsion_atom_site_label_1
_geom_torsion_atom_site_label_2
_geom_torsion_atom_site_label_3
_geom_torsion_atom_site_label_4
_geom_torsion
_geom_torsion_site_symmetry_1
_geom_torsion_site_symmetry_2
_geom_torsion_site_symmetry_3
_geom_torsion_site_symmetry_4
_geom_torsion_publ_flag
La1 O6 C4 O7 144.6(18) 2 . . . ?
La1 O6 C4 C00D -37(4) 2 . . . ?
La1 O7 C4 O6 2(3) 3_656 . . . ?
La1 O7 C4 C00D -176.6(12) 3_656 . . . ?
N1 C00D C4 O6 171.9(17) . . . . ?
N1 C00D C4 O7 -9(2) . . . . ?
O4 C1 O5 La1 -19(3) . . . 4_456 ?
O4 C1 C2 N1 -28.1(18) . . . . ?
O5 C1 O4 La1 73(4) . . . . ?
O5 C1 C2 N1 148.5(14) . . . . ?
C00D N1 C2 C1 -76.9(16) . . . . ?
C00D N1 C3 C3 143.1(12) . . . 3_656 ?
C2 N1 C00D C4 165.0(14) . . . . ?
C2 N1 C3 C3 -89.5(14) . . . 3_656 ?
C2 C1 O4 La1 -111(3) . . . . ?
C2 C1 O5 La1 164.5(13) . . . 4_456 ?
C3 N1 C00D C4 -66.4(19) . . . . ?
C3 N1 C2 C1 156.5(12) . . . . ?
